data_4034888
loop_
_publ_author_name
'Chang, Meng-Yang'
'Hsiao, Yu-Ting'
'Lai, Kai-Hsiang'

_publ_section_title
;
 mCPBA-Mediated Intramolecular Oxidative Annulation of ortho-Crotyl or
 Cinnamyl Arylaldehydes: Synthesis of Benzofused Five-, Six-, and
 Seven-Membered Oxacycles.
;
_journal_issue 22
_journal_name_full 'The Journal of organic chemistry'
_journal_page_first 14110
_journal_page_last 14119
_journal_paper_doi 10.1021/acs.joc.8b02146
_journal_volume 83
_journal_year 2018
_chemical_formula_sum 'C18 H20 O4'
_chemical_formula_weight 300.34
_space_group_crystal_system monoclinic
_space_group_IT_number 15
_space_group_name_Hall '-C 2yc'
_space_group_name_H-M_alt 'C 1 2/c 1'
_atom_sites_solution_hydrogens geom
_audit_creation_method SHELXL-2014/6
_cell_angle_alpha 90
_cell_angle_beta 95.828(4)
_cell_angle_gamma 90
_cell_formula_units_Z 8
_cell_length_a 22.457(3)
_cell_length_b 5.2177(7)
_cell_length_c 25.976(3)
_cell_measurement_reflns_used 4243
_cell_measurement_temperature 100(2)
_cell_measurement_theta_max 24.4495
_cell_measurement_theta_min 2.2858
_cell_volume 3028.0(7)
_computing_cell_refinement 'SAINT V8.34A (Bruker AXS Inc., 2013)'
_computing_data_collection 'Bruker APEX2'
_computing_data_reduction 'SAINT V8.34A (Bruker AXS Inc., 2013)'
_computing_molecular_graphics 'Bruker SHELXTL'
_computing_publication_material 'Bruker SHELXTL'
_computing_structure_refinement 'SHELXL-2014/6 (Sheldrick, 2014)'
_diffrn_ambient_temperature 100(2)
_diffrn_detector_area_resol_mean 8.3333
_diffrn_measured_fraction_theta_full 1.000
_diffrn_measured_fraction_theta_max 0.993
_diffrn_measurement_device_type 'Bruker APEX-II CCD'
_diffrn_measurement_method '\f and \w scans'
_diffrn_radiation_type MoK\a
_diffrn_radiation_wavelength 0.71073
_diffrn_reflns_av_R_equivalents 0.0585
_diffrn_reflns_av_unetI/netI 0.0372
_diffrn_reflns_Laue_measured_fraction_full 1.000
_diffrn_reflns_Laue_measured_fraction_max 0.993
_diffrn_reflns_limit_h_max 28
_diffrn_reflns_limit_h_min -28
_diffrn_reflns_limit_k_max 6
_diffrn_reflns_limit_k_min -6
_diffrn_reflns_limit_l_max 32
_diffrn_reflns_limit_l_min -32
_diffrn_reflns_number 28046
_diffrn_reflns_point_group_measured_fraction_full 1.000
_diffrn_reflns_point_group_measured_fraction_max 0.993
_diffrn_reflns_theta_full 25.242
_diffrn_reflns_theta_max 26.616
_diffrn_reflns_theta_min 1.576
_exptl_absorpt_coefficient_mu 0.092
_exptl_absorpt_correction_T_max 0.9485
_exptl_absorpt_correction_T_min 0.8488
_exptl_absorpt_correction_type multi-scan
_exptl_absorpt_process_details 'SADABS V2014/4 (Bruker AXS Inc.)'
_exptl_crystal_colour colorless
_exptl_crystal_density_diffrn 1.318
_exptl_crystal_density_meas ?
_exptl_crystal_density_method 'not measured'
_exptl_crystal_description tabullar
_exptl_crystal_F_000 1280
_exptl_crystal_size_max 0.10
_exptl_crystal_size_mid 0.08
_exptl_crystal_size_min 0.03
_refine_diff_density_max 0.534
_refine_diff_density_min -0.215
_refine_diff_density_rms 0.050
_refine_ls_extinction_method none
_refine_ls_goodness_of_fit_ref 1.057
_refine_ls_hydrogen_treatment constr
_refine_ls_matrix_type full
_refine_ls_number_parameters 250
_refine_ls_number_reflns 3174
_refine_ls_number_restraints 150
_refine_ls_restrained_S_all 1.051
_refine_ls_R_factor_all 0.0983
_refine_ls_R_factor_gt 0.0561
_refine_ls_shift/su_max 0.023
_refine_ls_shift/su_mean 0.001
_refine_ls_structure_factor_coef Fsqd
_refine_ls_weighting_details 'w=1/[\s^2^(Fo^2^)+(0.0729P)^2^+3.8833P] where P=(Fo^2^+2Fc^2^)/3'
_refine_ls_weighting_scheme calc
_refine_ls_wR_factor_gt 0.1437
_refine_ls_wR_factor_ref 0.1661
_reflns_Friedel_coverage 0.000
_reflns_number_gt 2079
_reflns_number_total 3174
_reflns_threshold_expression 'I > 2\s(I)'
_cod_data_source_file jo8b02146_si_002.cif
_cod_data_source_block mo_180146LT_0m_a
_cod_depositor_comments
;
The following automatic conversions were performed:

data item '_exptl_crystal_density_meas' value 'not measured' was
changed to '?' -- the value is perceived as not measured.

Automatic conversion script
Id: cif_fix_values 6909 2019-04-08 15:41:33Z antanas 
;
_cod_original_sg_symbol_H-M 'C 2/c'
_cod_database_code 4034888
_shelx_space_group_comment
;
The symmetry employed for this shelxl refinement is uniquely defined
by the following loop, which should always be used as a source of
symmetry information in preference to the above space-group names.
They are only intended as comments.
;
_shelxl_version_number 2014/6

loop_
_space_group_symop_operation_xyz
'x, y, z'
'-x, y, -z+1/2'
'x+1/2, y+1/2, z'
'-x+1/2, y+1/2, -z+1/2'
'-x, -y, -z'
'x, -y, z-1/2'
'-x+1/2, -y+1/2, -z'
'x+1/2, -y+1/2, z-1/2'

loop_
_atom_site_label
_atom_site_type_symbol
_atom_site_fract_x
_atom_site_fract_y
_atom_site_fract_z
_atom_site_U_iso_or_equiv
_atom_site_adp_type
_atom_site_occupancy
_atom_site_site_symmetry_order
_atom_site_calc_flag
_atom_site_refinement_flags_posn
_atom_site_refinement_flags_adp
_atom_site_refinement_flags_occupancy
_atom_site_disorder_assembly
_atom_site_disorder_group
C1 C 0.65671(11) 0.0021(5) 0.67796(10) 0.0373(6) Uani 1 1 d . . . . .
C2 C 0.63871(11) 0.1928(5) 0.64343(10) 0.0364(6) Uani 1 1 d . . . . .
C3 C 0.67820(10) 0.3531(4) 0.62145(9) 0.0318(5) Uani 1 1 d . . . . .
H3 H 0.6644 0.4846 0.5979 0.038 Uiso 1 1 calc R U . . .
C4 C 0.73864(10) 0.3138(4) 0.63518(8) 0.0271(5) Uani 1 1 d . . . . .
C5 C 0.75839(10) 0.1215(4) 0.67126(8) 0.0279(5) Uani 1 1 d . . . . .
C6 C 0.71703(11) -0.0338(4) 0.69240(9) 0.0340(6) Uani 1 1 d . . . . .
H6 H 0.7301 -0.1637 0.7166 0.041 Uiso 1 1 calc R U . . .
C7 C 0.76588(11) 0.6194(4) 0.57275(9) 0.0324(5) Uani 1 1 d . . . . .
H7A H 0.7477 0.7763 0.5858 0.039 Uiso 1 1 calc R U . . .
H7B H 0.7360 0.5353 0.5476 0.039 Uiso 1 1 calc R U . . .
C8 C 0.82050(11) 0.6866(4) 0.54725(8) 0.0313(5) Uani 1 1 d . . . . .
C9 C 0.85433(13) 0.9004(5) 0.56190(11) 0.0515(8) Uani 1 1 d . . . . .
H9 H 0.8430 1.0079 0.5888 0.062 Uiso 1 1 calc R U . . .
C10 C 0.90461(14) 0.9584(6) 0.53758(12) 0.0625(9) Uani 1 1 d . . . . .
H10 H 0.9274 1.1066 0.5478 0.075 Uiso 1 1 calc R U . . .
C11 C 0.92207(13) 0.8046(6) 0.49884(10) 0.0482(7) Uani 1 1 d . . . . .
H11 H 0.9570 0.8446 0.4827 0.058 Uiso 1 1 calc R U . . .
C12 C 0.88870(13) 0.5937(6) 0.48384(10) 0.0493(7) Uani 1 1 d . . . . .
H12 H 0.9003 0.4864 0.4570 0.059 Uiso 1 1 calc R U . . .
C13 C 0.83804(12) 0.5366(5) 0.50777(9) 0.0436(7) Uani 1 1 d . . . . .
H13 H 0.8148 0.3908 0.4968 0.052 Uiso 1 1 calc R U . . .
C14 C 0.84019(12) -0.1081(5) 0.71390(10) 0.0405(6) Uani 1 1 d . . . . .
H14A H 0.8260 -0.0921 0.7482 0.061 Uiso 1 1 calc R U . . .
H14B H 0.8840 -0.1101 0.7174 0.061 Uiso 1 1 calc R U . . .
H14C H 0.8250 -0.2679 0.6976 0.061 Uiso 1 1 calc R U . . .
O1 O 0.78355(7) 0.4482(3) 0.61503(6) 0.0302(4) Uani 1 1 d . . . . .
O2 O 0.81912(7) 0.1040(3) 0.68252(6) 0.0333(4) Uani 1 1 d . . . . .
O3 O 0.57752(7) 0.2100(4) 0.63256(8) 0.0522(5) Uani 1 1 d . . . . .
C15 C 0.5975(4) -0.132(3) 0.6868(4) 0.0404(18) Uani 0.518(4) 1 d D U P A 1
H15A H 0.6013 -0.3203 0.6839 0.048 Uiso 0.518(4) 1 calc R U P A 1
H15B H 0.5854 -0.0900 0.7214 0.048 Uiso 0.518(4) 1 calc R U P A 1
C16 C 0.5524(2) -0.0268(10) 0.6442(2) 0.0404(12) Uani 0.518(4) 1 d D U P A 1
H16 H 0.5500 -0.1418 0.6133 0.048 Uiso 0.518(4) 1 calc R U P A 1
C17 C 0.4901(3) 0.0299(13) 0.6588(3) 0.0495(13) Uani 0.518(4) 1 d D U P A 1
H17 H 0.4674 0.1150 0.6284 0.059 Uiso 0.518(4) 1 calc R U P A 1
C18 C 0.4572(3) -0.2043(12) 0.6701(2) 0.0481(14) Uani 0.518(4) 1 d D U P A 1
H18A H 0.4771 -0.2875 0.7010 0.072 Uiso 0.518(4) 1 calc R U P A 1
H18B H 0.4563 -0.3220 0.6407 0.072 Uiso 0.518(4) 1 calc R U P A 1
H18C H 0.4161 -0.1593 0.6763 0.072 Uiso 0.518(4) 1 calc R U P A 1
O4 O 0.4917(2) 0.2024(9) 0.70088(19) 0.0723(15) Uani 0.518(4) 1 d D U P A 1
H4 H 0.5151 0.3238 0.6961 0.109 Uiso 0.518(4) 1 calc R U P A 1
C15' C 0.6080(5) -0.132(3) 0.7015(4) 0.045(2) Uani 0.482(4) 1 d D U P A 2
H15C H 0.6133 -0.1239 0.7398 0.054 Uiso 0.482(4) 1 calc R U P A 2
H15D H 0.6040 -0.3131 0.6902 0.054 Uiso 0.482(4) 1 calc R U P A 2
C16' C 0.5549(2) 0.0334(12) 0.6784(3) 0.0513(14) Uani 0.482(4) 1 d D U P A 2
H16' H 0.5418 0.1475 0.7061 0.062 Uiso 0.482(4) 1 calc R U P A 2
C17' C 0.5025(3) -0.1144(15) 0.6551(3) 0.0584(16) Uani 0.482(4) 1 d D U P A 2
H17' H 0.5159 -0.2286 0.6276 0.070 Uiso 0.482(4) 1 calc R U P A 2
C18' C 0.4534(3) 0.0415(13) 0.6327(3) 0.0609(18) Uani 0.482(4) 1 d D U P A 2
H18D H 0.4171 -0.0631 0.6274 0.091 Uiso 0.482(4) 1 calc R U P A 2
H18E H 0.4630 0.1094 0.5993 0.091 Uiso 0.482(4) 1 calc R U P A 2
H18F H 0.4469 0.1840 0.6560 0.091 Uiso 0.482(4) 1 calc R U P A 2
O4' O 0.4836(2) -0.2764(10) 0.6974(2) 0.0613(14) Uani 0.482(4) 1 d D U P A 2
H4' H 0.4828 -0.4307 0.6881 0.092 Uiso 0.482(4) 1 calc R U P A 2

loop_
_atom_site_aniso_label
_atom_site_aniso_U_11
_atom_site_aniso_U_22
_atom_site_aniso_U_33
_atom_site_aniso_U_23
_atom_site_aniso_U_13
_atom_site_aniso_U_12
C1 0.0373(14) 0.0279(12) 0.0498(15) -0.0103(12) 0.0205(11) -0.0091(11)
C2 0.0318(13) 0.0341(13) 0.0444(14) -0.0143(12) 0.0093(11) -0.0055(11)
C3 0.0362(13) 0.0299(12) 0.0294(12) -0.0067(10) 0.0035(10) -0.0019(10)
C4 0.0330(12) 0.0257(11) 0.0235(11) -0.0060(9) 0.0067(9) -0.0082(10)
C5 0.0305(12) 0.0276(12) 0.0265(11) -0.0042(9) 0.0072(9) -0.0039(10)
C6 0.0447(15) 0.0263(12) 0.0335(13) -0.0036(10) 0.0156(11) -0.0054(11)
C7 0.0408(14) 0.0282(12) 0.0280(12) 0.0035(10) 0.0021(10) -0.0027(10)
C8 0.0417(14) 0.0288(12) 0.0235(11) 0.0034(10) 0.0036(10) -0.0040(10)
C9 0.0650(19) 0.0414(16) 0.0516(16) -0.0159(13) 0.0227(14) -0.0176(14)
C10 0.071(2) 0.0505(18) 0.070(2) -0.0194(16) 0.0294(17) -0.0323(16)
C11 0.0523(17) 0.0516(17) 0.0429(15) 0.0030(13) 0.0163(13) -0.0143(14)
C12 0.0597(18) 0.0545(17) 0.0361(14) -0.0121(13) 0.0164(13) -0.0134(15)
C13 0.0532(16) 0.0418(15) 0.0366(14) -0.0115(12) 0.0086(12) -0.0159(13)
C14 0.0449(15) 0.0351(14) 0.0406(14) 0.0065(11) -0.0003(12) 0.0009(12)
O1 0.0327(9) 0.0336(9) 0.0244(8) 0.0050(7) 0.0032(6) -0.0069(7)
O2 0.0350(9) 0.0346(9) 0.0306(8) 0.0076(7) 0.0046(7) -0.0018(7)
O3 0.0283(10) 0.0498(12) 0.0797(14) -0.0137(11) 0.0117(9) -0.0067(8)
C15 0.029(3) 0.041(3) 0.054(5) -0.015(4) 0.020(3) -0.017(3)
C16 0.032(2) 0.047(3) 0.044(3) -0.021(2) 0.013(2) -0.016(2)
C17 0.037(3) 0.046(3) 0.068(3) -0.019(3) 0.017(2) -0.004(3)
C18 0.034(3) 0.067(4) 0.044(3) 0.005(3) 0.005(2) -0.013(3)
O4 0.064(3) 0.073(3) 0.085(3) -0.023(3) 0.036(2) -0.006(2)
C15' 0.040(4) 0.042(3) 0.054(5) -0.018(4) 0.008(3) -0.013(3)
C16' 0.045(3) 0.054(3) 0.058(3) -0.017(3) 0.019(2) -0.013(2)
C17' 0.049(3) 0.055(3) 0.072(3) -0.007(3) 0.010(3) -0.007(3)
C18' 0.057(4) 0.059(4) 0.063(4) -0.017(3) -0.012(3) 0.002(3)
O4' 0.059(3) 0.061(3) 0.067(3) 0.010(2) 0.019(3) -0.015(3)

loop_
_atom_type_symbol
_atom_type_description
_atom_type_scat_dispersion_real
_atom_type_scat_dispersion_imag
_atom_type_scat_source
C C 0.0033 0.0016 'International Tables Vol C Tables 4.2.6.8 and 6.1.1.4'
H H 0.0000 0.0000 'International Tables Vol C Tables 4.2.6.8 and 6.1.1.4'
O O 0.0106 0.0060 'International Tables Vol C Tables 4.2.6.8 and 6.1.1.4'

loop_
_geom_angle_atom_site_label_1
_geom_angle_atom_site_label_2
_geom_angle_atom_site_label_3
_geom_angle
C2 C1 C6 119.4(2)
C2 C1 C15' 115.6(4)
C6 C1 C15' 124.6(4)
C2 C1 C15 103.0(4)
C6 C1 C15 137.4(4)
C1 C2 O3 113.8(2)
C1 C2 C3 123.3(2)
O3 C2 C3 122.9(2)
C4 C3 C2 117.2(2)
C4 C3 H3 121.4
C2 C3 H3 121.4
O1 C4 C3 124.4(2)
O1 C4 C5 114.93(19)
C3 C4 C5 120.7(2)
O2 C5 C6 124.7(2)
O2 C5 C4 115.35(18)
C6 C5 C4 120.0(2)
C1 C6 C5 119.4(2)
C1 C6 H6 120.3
C5 C6 H6 120.3
O1 C7 C8 107.99(19)
O1 C7 H7A 110.1
C8 C7 H7A 110.1
O1 C7 H7B 110.1
C8 C7 H7B 110.1
H7A C7 H7B 108.4
C13 C8 C9 118.2(2)
C13 C8 C7 120.4(2)
C9 C8 C7 121.4(2)
C8 C9 C10 120.2(3)
C8 C9 H9 119.9
C10 C9 H9 119.9
C11 C10 C9 120.9(3)
C11 C10 H10 119.6
C9 C10 H10 119.6
C12 C11 C10 119.4(3)
C12 C11 H11 120.3
C10 C11 H11 120.3
C11 C12 C13 119.9(3)
C11 C12 H12 120.1
C13 C12 H12 120.1
C8 C13 C12 121.5(2)
C8 C13 H13 119.3
C12 C13 H13 119.3
O2 C14 H14A 109.5
O2 C14 H14B 109.5
H14A C14 H14B 109.5
O2 C14 H14C 109.5
H14A C14 H14C 109.5
H14B C14 H14C 109.5
C4 O1 C7 116.80(17)
C5 O2 C14 116.08(18)
C2 O3 C16 108.2(3)
C2 O3 C16' 101.1(3)
C16 C15 C1 104.4(7)
C16 C15 H15A 110.9
C1 C15 H15A 110.9
C16 C15 H15B 110.9
C1 C15 H15B 110.9
H15A C15 H15B 108.9
O3 C16 C17 106.5(4)
O3 C16 C15 102.8(6)
C17 C16 C15 116.8(6)
O3 C16 H16 110.1
C17 C16 H16 110.1
C15 C16 H16 110.1
O4 C17 C18 110.3(5)
O4 C17 C16 111.5(5)
C18 C17 C16 112.5(5)
O4 C17 H17 107.4
C18 C17 H17 107.4
C16 C17 H17 107.4
C17 C18 H18A 109.5
C17 C18 H18B 109.5
H18A C18 H18B 109.5
C17 C18 H18C 109.5
H18A C18 H18C 109.5
H18B C18 H18C 109.5
C17 O4 H4 109.5
C1 C15' C16' 98.5(9)
C1 C15' H15C 112.1
C16' C15' H15C 112.1
C1 C15' H15D 112.1
C16' C15' H15D 112.1
H15C C15' H15D 109.7
C17' C16' C15' 114.7(8)
C17' C16' O3 106.8(5)
C15' C16' O3 108.4(7)
C17' C16' H16' 109.0
C15' C16' H16' 109.0
O3 C16' H16' 109.0
C18' C17' O4' 110.9(6)
C18' C17' C16' 114.4(6)
O4' C17' C16' 105.6(6)
C18' C17' H17' 108.6
O4' C17' H17' 108.6
C16' C17' H17' 108.6
C17' C18' H18D 109.5
C17' C18' H18E 109.5
H18D C18' H18E 109.5
C17' C18' H18F 109.5
H18D C18' H18F 109.5
H18E C18' H18F 109.5
C17' O4' H4' 109.5

loop_
_geom_bond_atom_site_label_1
_geom_bond_atom_site_label_2
_geom_bond_distance
C1 C2 1.373(4)
C1 C6 1.381(3)
C1 C15' 1.483(16)
C1 C15 1.540(12)
C2 O3 1.377(3)
C2 C3 1.384(3)
C3 C4 1.383(3)
C3 H3 0.9500
C4 O1 1.375(3)
C4 C5 1.413(3)
C5 O2 1.368(3)
C5 C6 1.388(3)
C6 H6 0.9500
C7 O1 1.440(3)
C7 C8 1.494(3)
C7 H7A 0.9900
C7 H7B 0.9900
C8 C13 1.379(3)
C8 C9 1.381(3)
C9 C10 1.382(4)
C9 H9 0.9500
C10 C11 1.375(4)
C10 H10 0.9500
C11 C12 1.366(4)
C11 H11 0.9500
C12 C13 1.383(4)
C12 H12 0.9500
C13 H13 0.9500
C14 O2 1.426(3)
C14 H14A 0.9800
C14 H14B 0.9800
C14 H14C 0.9800
O3 C16 1.404(5)
O3 C16' 1.628(7)
C15 C16 1.525(9)
C15 H15A 0.9900
C15 H15B 0.9900
C16 C17 1.514(7)
C16 H16 1.0000
C17 O4 1.413(7)
C17 C18 1.474(8)
C17 H17 1.0000
C18 H18A 0.9800
C18 H18B 0.9800
C18 H18C 0.9800
O4 H4 0.8400
C15' C16' 1.544(11)
C15' H15C 0.9900
C15' H15D 0.9900
C16' C17' 1.483(8)
C16' H16' 1.0000
C17' C18' 1.444(9)
C17' O4' 1.481(8)
C17' H17' 1.0000
C18' H18D 0.9800
C18' H18E 0.9800
C18' H18F 0.9800
O4' H4' 0.8400
